data_2238280
loop_
_publ_author_name
'Datta, Amitabha'
'Machura, Barbara'
'Huang, Jui-Hsien'
'Sheu, Shiann-Cherng'

_publ_section_title
;
 Diaqua{2,2'-dimethoxy-6,6'-[(1<i>E</i>,1'<i>E</i>)-propane-1,3-diylbis(azanylylidene)bis(methanylylidene)]diphenolato}nickel(II)
;
_journal_coeditor_code WM2747
_journal_issue 7
_journal_name_full 'Acta Crystallographica Section E'
_journal_page_first m399
_journal_paper_doi 10.1107/S1600536813016188
_journal_volume 69
_journal_year 2013
_chemical_formula_iupac '[Ni (C19 H20 N2 O4) (H2 O)2]'
_chemical_formula_moiety 'C19 H24 N2 Ni O6'
_chemical_formula_sum 'C19 H24 N2 Ni O6'
_chemical_formula_weight 435.11
_chemical_name_systematic
Diaqua{2,2'-dimethoxy-6,6'-[(1<i>E</i>,1'<i>E</i>)-propane-1,3-diylbis(azanylylidene)bis(methanylylidene)]diphenolato}nickel(II)
_space_group_IT_number 62
_symmetry_cell_setting orthorhombic
_symmetry_space_group_name_Hall '-P 2ac 2n'
_symmetry_space_group_name_H-M 'P n m a'
_atom_sites_solution_hydrogens geom
_atom_sites_solution_primary direct
_atom_sites_solution_secondary difmap
_audit_creation_method SHELXL-97
_cell_angle_alpha 90.00
_cell_angle_beta 90.00
_cell_angle_gamma 90.00
_cell_formula_units_Z 4
_cell_length_a 7.4920(2)
_cell_length_b 22.1442(6)
_cell_length_c 11.6045(3)
_cell_measurement_reflns_used 8168
_cell_measurement_temperature 295(2)
_cell_measurement_theta_max 29.19
_cell_measurement_theta_min 3.36
_cell_volume 1925.24(9)
_computing_cell_refinement 'SAINT (Bruker, 2007)'
_computing_data_collection 'APEX2 (Bruker, 2007)'
_computing_data_reduction 'SAINT (Bruker, 2007)'
_computing_molecular_graphics 'SHELXTL (Sheldrick, 2008)'
_computing_publication_material 'publCIF (Westrip, 2010)'
_computing_structure_refinement 'SHELXL97 (Sheldrick, 2008)'
_computing_structure_solution 'SHELXS97 (Sheldrick, 2008)'
_diffrn_ambient_temperature 295(2)
_diffrn_measured_fraction_theta_full 0.998
_diffrn_measured_fraction_theta_max 0.998
_diffrn_measurement_device_type 'Bruker SMART CCD'
_diffrn_measurement_method 'phi and omega scans'
_diffrn_radiation_monochromator graphite
_diffrn_radiation_source 'fine-focus sealed tube'
_diffrn_radiation_type MoK\a
_diffrn_radiation_wavelength 0.71073
_diffrn_reflns_av_R_equivalents 0.0345
_diffrn_reflns_av_sigmaI/netI 0.0138
_diffrn_reflns_limit_h_max 8
_diffrn_reflns_limit_h_min -8
_diffrn_reflns_limit_k_max 26
_diffrn_reflns_limit_k_min -26
_diffrn_reflns_limit_l_max 13
_diffrn_reflns_limit_l_min -13
_diffrn_reflns_number 20064
_diffrn_reflns_theta_full 25.03
_diffrn_reflns_theta_max 25.03
_diffrn_reflns_theta_min 3.36
_exptl_absorpt_coefficient_mu 1.047
_exptl_absorpt_correction_T_max 1.000
_exptl_absorpt_correction_T_min 0.782
_exptl_absorpt_correction_type multi-scan
_exptl_absorpt_process_details '(<i>SADABS</i>; Bruker, 2007)'
_exptl_crystal_colour brown
_exptl_crystal_density_diffrn 1.501
_exptl_crystal_density_method 'not measured'
_exptl_crystal_description rectangular
_exptl_crystal_F_000 912
_exptl_crystal_size_max 0.30
_exptl_crystal_size_mid 0.25
_exptl_crystal_size_min 0.20
_refine_diff_density_max 0.798
_refine_diff_density_min -0.312
_refine_ls_extinction_method none
_refine_ls_goodness_of_fit_ref 1.056
_refine_ls_hydrogen_treatment mixed
_refine_ls_matrix_type full
_refine_ls_number_parameters 142
_refine_ls_number_reflns 1745
_refine_ls_number_restraints 2
_refine_ls_restrained_S_all 1.057
_refine_ls_R_factor_all 0.0290
_refine_ls_R_factor_gt 0.0253
_refine_ls_shift/su_max 0.000
_refine_ls_shift/su_mean 0.000
_refine_ls_structure_factor_coef Fsqd
_refine_ls_weighting_details 'calc w=1/[\s^2^(Fo^2^)+(0.0386P)^2^+0.9660P] where P=(Fo^2^+2Fc^2^)/3'
_refine_ls_weighting_scheme calc
_refine_ls_wR_factor_gt 0.0706
_refine_ls_wR_factor_ref 0.0729
_reflns_number_gt 1578
_reflns_number_total 1745
_reflns_threshold_expression I>2sigma(I)
_cod_data_source_file wm2747.cif
_cod_data_source_block I
_cod_database_code 2238280
_cod_database_fobs_code 2238280

loop_
_symmetry_equiv_pos_as_xyz
'x, y, z'
'-x+1/2, -y, z+1/2'
'x+1/2, -y+1/2, -z+1/2'
'-x, y+1/2, -z'
'-x, -y, -z'
'x-1/2, y, -z-1/2'
'-x-1/2, y-1/2, z-1/2'
'x, -y-1/2, z'

loop_
_atom_site_type_symbol
_atom_site_label
_atom_site_fract_x
_atom_site_fract_y
_atom_site_fract_z
_atom_site_U_iso_or_equiv
_atom_site_adp_type
_atom_site_calc_flag
_atom_site_refinement_flags
_atom_site_occupancy
_atom_site_symmetry_multiplicity
Ni Ni1 0.47233(4) 0.2500 0.10284(3) 0.02817(13) Uani d S 1 2
N N1 0.4635(2) 0.31989(7) -0.01527(14) 0.0375(4) Uani d . 1 1
O O1 0.48285(18) 0.31175(5) 0.22998(11) 0.0359(3) Uani d . 1 1
O O2 0.4497(2) 0.36489(7) 0.42580(13) 0.0531(4) Uani d . 1 1
O O3 0.7532(3) 0.2500 0.08662(18) 0.0406(5) Uani d SD 1 2
O O4 0.1914(3) 0.2500 0.10516(17) 0.0376(4) Uani d SD 1 2
C C1 0.4402(2) 0.36858(8) 0.22558(17) 0.0324(4) Uani d . 1 1
C C2 0.4123(3) 0.40152(8) 0.12334(18) 0.0378(4) Uani d . 1 1
C C3 0.3675(3) 0.46364(9) 0.1292(2) 0.0512(6) Uani d . 1 1
H H3 0.3515 0.4853 0.0613 0.061 Uiso calc R 1 1
C C4 0.3474(3) 0.49203(10) 0.2318(2) 0.0605(7) Uani d . 1 1
H H4 0.3166 0.5327 0.2339 0.073 Uiso calc R 1 1
C C5 0.3728(3) 0.46043(9) 0.3339(2) 0.0527(6) Uani d . 1 1
H H5 0.3581 0.4799 0.4042 0.063 Uiso calc R 1 1
C C6 0.4197(3) 0.40052(8) 0.33109(18) 0.0396(5) Uani d . 1 1
C C7 0.4323(3) 0.37529(9) 0.01098(18) 0.0423(5) Uani d . 1 1
H H7 0.4212 0.4018 -0.0508 0.051 Uiso calc R 1 1
C C8 0.4391(4) 0.39102(12) 0.5356(2) 0.0696(8) Uani d . 1 1
H H8A 0.5251 0.4230 0.5417 0.104 Uiso calc R 1 1
H H8B 0.4636 0.3609 0.5930 0.104 Uiso calc R 1 1
H H8C 0.3214 0.4070 0.5474 0.104 Uiso calc R 1 1
C C9 0.4892(4) 0.30703(12) -0.1376(2) 0.0594(6) Uani d . 1 1
H H9A 0.6162 0.3042 -0.1531 0.071 Uiso calc R 1 1
H H9B 0.4428 0.3406 -0.1822 0.071 Uiso calc R 1 1
C C10 0.4007(5) 0.2500 -0.1775(3) 0.0624(9) Uani d S 1 2
H H10A 0.2782 0.2500 -0.1504 0.075 Uiso calc SR 1 2
H H10B 0.3976 0.2500 -0.2610 0.075 Uiso calc SR 1 2
H H4O 0.150(3) 0.2810(7) 0.1357(19) 0.059(7) Uiso d D 1 1
H H3O 0.802(3) 0.2808(8) 0.113(2) 0.067(8) Uiso d D 1 1

loop_
_atom_site_aniso_label
_atom_site_aniso_U_11
_atom_site_aniso_U_22
_atom_site_aniso_U_33
_atom_site_aniso_U_12
_atom_site_aniso_U_13
_atom_site_aniso_U_23
Ni1 0.0280(2) 0.0281(2) 0.0284(2) 0.000 -0.00017(12) 0.000
N1 0.0365(9) 0.0418(9) 0.0342(9) 0.0008(7) 0.0009(7) 0.0074(7)
O1 0.0469(8) 0.0247(6) 0.0360(7) 0.0037(5) -0.0038(6) -0.0011(5)
O2 0.0838(12) 0.0355(8) 0.0401(8) -0.0063(7) 0.0054(8) -0.0076(6)
O3 0.0287(10) 0.0336(11) 0.0596(13) 0.000 -0.0046(9) 0.000
O4 0.0288(10) 0.0396(12) 0.0443(11) 0.000 0.0044(8) 0.000
C1 0.0260(9) 0.0251(8) 0.0461(11) -0.0024(7) 0.0001(8) -0.0005(7)
C2 0.0306(10) 0.0315(10) 0.0514(12) 0.0004(8) -0.0014(8) 0.0058(8)
C3 0.0481(13) 0.0344(11) 0.0711(16) 0.0043(9) -0.0079(11) 0.0100(10)
C4 0.0610(15) 0.0280(10) 0.093(2) 0.0089(10) -0.0026(13) -0.0029(12)
C5 0.0551(13) 0.0333(11) 0.0698(16) -0.0011(9) 0.0075(11) -0.0142(10)
C6 0.0383(10) 0.0310(10) 0.0494(12) -0.0057(8) 0.0040(9) -0.0036(8)
C7 0.0406(11) 0.0406(11) 0.0457(12) 0.0008(9) -0.0037(9) 0.0154(9)
C8 0.099(2) 0.0630(16) 0.0469(14) -0.0099(15) 0.0072(13) -0.0182(12)
C9 0.0818(18) 0.0607(16) 0.0357(12) 0.0025(13) 0.0073(11) 0.0096(11)
C10 0.076(2) 0.077(2) 0.0342(17) 0.000 -0.0113(16) 0.000

loop_
_atom_type_symbol
_atom_type_description
_atom_type_scat_dispersion_real
_atom_type_scat_dispersion_imag
_atom_type_scat_source
C C 0.0033 0.0016 'International Tables Vol C Tables 4.2.6.8 and 6.1.1.4'
H H 0.0000 0.0000 'International Tables Vol C Tables 4.2.6.8 and 6.1.1.4'
N N 0.0061 0.0033 'International Tables Vol C Tables 4.2.6.8 and 6.1.1.4'
O O 0.0106 0.0060 'International Tables Vol C Tables 4.2.6.8 and 6.1.1.4'
Ni Ni 0.3393 1.1124 'International Tables Vol C Tables 4.2.6.8 and 6.1.1.4'

loop_
_geom_angle_atom_site_label_1
_geom_angle_atom_site_label_2
_geom_angle_atom_site_label_3
_geom_angle_site_symmetry_1
_geom_angle_site_symmetry_3
_geom_angle
O1 Ni1 O1 8_565 . 85.57(7)
O1 Ni1 N1 8_565 . 174.34(6)
O1 Ni1 N1 . . 88.78(6)
O1 Ni1 N1 8_565 8_565 88.78(6)
O1 Ni1 N1 . 8_565 174.34(6)
N1 Ni1 N1 . 8_565 96.88(9)
O1 Ni1 O4 8_565 . 91.71(6)
O1 Ni1 O4 . . 91.71(6)
N1 Ni1 O4 . . 88.65(6)
N1 Ni1 O4 8_565 . 88.65(6)
O1 Ni1 O3 8_565 . 91.51(6)
O1 Ni1 O3 . . 91.51(6)
N1 Ni1 O3 . . 88.44(6)
N1 Ni1 O3 8_565 . 88.44(6)
O4 Ni1 O3 . . 175.62(8)
C7 N1 C9 . . 116.12(18)
C7 N1 Ni1 . . 124.25(14)
C9 N1 Ni1 . . 119.60(15)
C1 O1 Ni1 . . 128.27(12)
C6 O2 C8 . . 118.81(18)
Ni1 O3 H3O . . 113.9(19)
Ni1 O4 H4O . . 112.4(17)
O1 C1 C2 . . 124.84(17)
O1 C1 C6 . . 118.32(17)
C2 C1 C6 . . 116.85(16)
C1 C2 C3 . . 119.82(19)
C1 C2 C7 . . 122.70(17)
C3 C2 C7 . . 117.45(19)
C4 C3 C2 . . 121.2(2)
C4 C3 H3 . . 119.4
C2 C3 H3 . . 119.4
C3 C4 C5 . . 120.0(2)
C3 C4 H4 . . 120.0
C5 C4 H4 . . 120.0
C6 C5 C4 . . 120.1(2)
C6 C5 H5 . . 119.9
C4 C5 H5 . . 119.9
O2 C6 C5 . . 125.4(2)
O2 C6 C1 . . 112.71(16)
C5 C6 C1 . . 121.9(2)
N1 C7 C2 . . 128.35(18)
N1 C7 H7 . . 115.8
C2 C7 H7 . . 115.8
O2 C8 H8A . . 109.5
O2 C8 H8B . . 109.5
H8A C8 H8B . . 109.5
O2 C8 H8C . . 109.5
H8A C8 H8C . . 109.5
H8B C8 H8C . . 109.5
N1 C9 C10 . . 113.9(2)
N1 C9 H9A . . 108.8
C10 C9 H9A . . 108.8
N1 C9 H9B . . 108.8
C10 C9 H9B . . 108.8
H9A C9 H9B . . 107.7
C9 C10 C9 8_565 . 114.7(3)
C9 C10 H10A 8_565 . 108.6
C9 C10 H10A . . 108.6
C9 C10 H10B 8_565 . 108.6
C9 C10 H10B . . 108.6
H10A C10 H10B . . 107.6

loop_
_geom_bond_atom_site_label_1
_geom_bond_atom_site_label_2
_geom_bond_site_symmetry_2
_geom_bond_distance
_geom_bond_publ_flag
Ni1 O1 8_565 2.0131(13) y
Ni1 O1 . 2.0131(13) y
Ni1 N1 . 2.0684(16) y
Ni1 N1 8_565 2.0684(16) y
Ni1 O4 . 2.1048(19) y
Ni1 O3 . 2.113(2) y
N1 C7 . 1.286(3) ?
N1 C9 . 1.461(3) ?
O1 C1 . 1.299(2) ?
O2 C6 . 1.372(3) ?
O2 C8 . 1.402(3) ?
O3 H3O . 0.830(10) ?
O4 H4O . 0.833(9) ?
C1 C2 . 1.408(3) ?
C1 C6 . 1.422(3) ?
C2 C3 . 1.418(3) ?
C2 C7 . 1.435(3) ?
C3 C4 . 1.355(3) ?
C3 H3 . 0.9300 ?
C4 C5 . 1.389(3) ?
C4 H4 . 0.9300 ?
C5 C6 . 1.373(3) ?
C5 H5 . 0.9300 ?
C7 H7 . 0.9300 ?
C8 H8A . 0.9600 ?
C8 H8B . 0.9600 ?
C8 H8C . 0.9600 ?
C9 C10 . 1.500(3) ?
C9 H9A . 0.9700 ?
C9 H9B . 0.9700 ?
C10 C9 8_565 1.500(3) ?
C10 H10A . 0.9700 ?
C10 H10B . 0.9700 ?

loop_
_geom_hbond_atom_site_label_D
_geom_hbond_atom_site_label_H
_geom_hbond_atom_site_label_A
_geom_hbond_site_symmetry_A
_geom_hbond_distance_DH
_geom_hbond_distance_HA
_geom_hbond_distance_DA
_geom_hbond_angle_DHA
O4 H4O O2 6_556 0.833(9) 2.491(18) 3.1433(19) 136(2)
O4 H4O O1 6_556 0.833(9) 2.111(17) 2.823(2) 143(2)
O3 H3O O1 6_656 0.830(10) 2.374(18) 3.059(2) 140(2)
O3 H3O O2 6_656 0.830(10) 2.214(16) 2.9432(18) 147(2)
